data_4504775
loop_
_publ_author_name
'K\"uhl, Olaf'
'Walfort, Bernhard'
'R\"uffer, Tobias'

_publ_section_title
;
 Supramolecular Recognition Patterns &#x2212; A Cause for Preferred
 Isomers in Phosphanylated 2-Amino-Thiazole
;
_journal_issue 2
_journal_name_full 'Crystal Growth &amp; Design'
_journal_page_first 366
_journal_paper_doi 10.1021/cg050603s
_journal_volume 6
_journal_year 2006
_chemical_formula_sum 'C29 H26 N2 O1.5 P2 S'
_chemical_formula_weight 520.52
_chemical_name_systematic
;
 ?
;
_space_group_IT_number 14
_symmetry_cell_setting monoclinic
_symmetry_space_group_name_Hall '-P 2yn'
_symmetry_space_group_name_H-M 'P 1 21/n 1'
_atom_sites_solution_hydrogens geom
_atom_sites_solution_primary direct
_atom_sites_solution_secondary difmap
_audit_conform_dict_location ftp://ftp.iucr.org/pub/cif_core.dic
_audit_conform_dict_name cif_core.dic
_audit_conform_dict_version 2.2
_audit_creation_date 2005-06-28T13:34:08-00:00
_audit_creation_method 'WinGX routine CIF_UPDATE'
_cell_angle_alpha 90
_cell_angle_beta 90.3330(10)
_cell_angle_gamma 90
_cell_formula_units_Z 4
_cell_length_a 9.8497(8)
_cell_length_b 17.9016(15)
_cell_length_c 14.5351(12)
_cell_measurement_reflns_used 4371
_cell_measurement_temperature 188(2)
_cell_measurement_theta_max 26.28
_cell_measurement_theta_min 2.27
_cell_volume 2562.9(4)
_computing_cell_refinement Saint
_computing_data_collection Smart
_computing_data_reduction Saint
_computing_molecular_graphics XP
_computing_publication_material Shelxtl
_computing_structure_refinement 'SHELXL-97 (Sheldrick, 1997)'
_computing_structure_solution 'SHELXS-97 (Sheldrick, 1990)'
_diffrn_ambient_temperature 188(2)
_diffrn_measured_fraction_theta_full 0.992
_diffrn_measured_fraction_theta_max 0.992
_diffrn_measurement_device_type 'Bruker Smart CCD 1k'
_diffrn_measurement_method 'omega scans'
_diffrn_radiation_monochromator graphite
_diffrn_radiation_type MoK\a
_diffrn_radiation_wavelength 0.71073
_diffrn_reflns_av_R_equivalents 0.0292
_diffrn_reflns_av_unetI/netI 0.0329
_diffrn_reflns_limit_h_max 12
_diffrn_reflns_limit_h_min -12
_diffrn_reflns_limit_k_max 22
_diffrn_reflns_limit_k_min 0
_diffrn_reflns_limit_l_max 18
_diffrn_reflns_limit_l_min 0
_diffrn_reflns_number 14662
_diffrn_reflns_theta_full 26.39
_diffrn_reflns_theta_max 26.39
_diffrn_reflns_theta_min 1.8
_exptl_absorpt_coefficient_mu 0.279
_exptl_absorpt_correction_T_max 0.99999
_exptl_absorpt_correction_T_min 0.85557
_exptl_absorpt_correction_type multi-scan
_exptl_absorpt_process_details sadabs
_exptl_crystal_colour orange
_exptl_crystal_density_diffrn 1.349
_exptl_crystal_density_method 'not measured'
_exptl_crystal_description block
_exptl_crystal_F_000 1088
_exptl_crystal_size_max 0.3
_exptl_crystal_size_mid 0.2
_exptl_crystal_size_min 0.2
_refine_diff_density_max 0.472
_refine_diff_density_min -0.754
_refine_diff_density_rms 0.058
_refine_ls_extinction_method none
_refine_ls_goodness_of_fit_ref 1.036
_refine_ls_hydrogen_treatment mixed
_refine_ls_matrix_type full
_refine_ls_number_parameters 389
_refine_ls_number_reflns 5212
_refine_ls_number_restraints 179
_refine_ls_restrained_S_all 1.047
_refine_ls_R_factor_all 0.0598
_refine_ls_R_factor_gt 0.0439
_refine_ls_shift/su_max 1.606
_refine_ls_shift/su_mean 0.044
_refine_ls_structure_factor_coef Fsqd
_refine_ls_weighting_details 'calc w=1/[\s^2^(Fo^2^)+(0.0626P)^2^+1.8928P] where P=(Fo^2^+2Fc^2^)/3'
_refine_ls_weighting_scheme calc
_refine_ls_wR_factor_gt 0.114
_refine_ls_wR_factor_ref 0.1228
_reflns_number_gt 4150
_reflns_number_total 5408
_reflns_threshold_expression >2sigma(I)
_cod_data_source_file cg050603ssi20051114_113416.cif
_cod_data_source_block kue3xpr
_cod_original_sg_symbol_H-M P21/n
_cod_original_formula_sum 'C29 H26 N2 O1.50 P2 S'
_cod_database_code 4504775

loop_
_symmetry_equiv_pos_as_xyz
'x, y, z'
'-x+1/2, y+1/2, -z+1/2'
'-x, -y, -z'
'x-1/2, -y-1/2, z-1/2'

loop_
_atom_site_label
_atom_site_type_symbol
_atom_site_fract_x
_atom_site_fract_y
_atom_site_fract_z
_atom_site_U_iso_or_equiv
_atom_site_adp_type
_atom_site_occupancy
_atom_site_symmetry_multiplicity
_atom_site_calc_flag
_atom_site_refinement_flags
_atom_site_disorder_assembly
_atom_site_disorder_group
P2 P 1.00395(6) 0.16052(3) 0.59555(4) 0.02580(15) Uani 1 1 d . . .
P1 P 0.70620(6) 0.34544(3) 0.46177(4) 0.02463(15) Uani 1 1 d . . .
S1 S 0.79903(7) 0.20490(4) 0.34124(4) 0.03692(18) Uani 1 1 d . . .
N1 N 0.92277(19) 0.16417(10) 0.49018(13) 0.0259(4) Uani 1 1 d . . .
N2 N 0.81880(18) 0.28156(10) 0.50436(13) 0.0248(4) Uani 1 1 d . . .
C16 C 1.1328(2) 0.23212(13) 0.59495(15) 0.0261(5) Uani 1 1 d . . .
C23 C 0.9220(3) 0.22011(14) 0.76085(17) 0.0349(6) Uani 1 1 d . . .
H23 H 1.0146 0.2337 0.7687 0.042 Uiso 1 1 calc R . .
C1 C 0.8465(2) 0.22368(12) 0.45657(15) 0.0241(5) Uani 1 1 d . . .
C12 C 0.6804(3) 0.42073(15) 0.72751(18) 0.0374(6) Uani 1 1 d . . .
H12 H 0.6934 0.401 0.7876 0.045 Uiso 1 1 calc R . .
C21 C 1.1056(2) 0.30847(13) 0.60342(16) 0.0294(5) Uani 1 1 d . . .
H21 H 1.0147 0.3254 0.6102 0.035 Uiso 1 1 calc R . .
C27 C 0.7441(2) 0.16618(13) 0.66995(18) 0.0320(5) Uani 1 1 d . . .
H27 H 0.714 0.1426 0.615 0.038 Uiso 1 1 calc R . .
C22 C 0.8794(2) 0.18648(12) 0.67953(15) 0.0256(5) Uani 1 1 d . . .
C4 C 0.8097(2) 0.40416(12) 0.38627(15) 0.0243(5) Uani 1 1 d . . .
C10 C 0.6921(2) 0.40518(12) 0.56308(16) 0.0251(5) Uani 1 1 d . . .
C11 C 0.7095(2) 0.37686(13) 0.65109(16) 0.0292(5) Uani 1 1 d . . .
H11 H 0.7415 0.3272 0.6593 0.035 Uiso 1 1 calc R . .
C15 C 0.6469(2) 0.47859(13) 0.55290(18) 0.0317(5) Uani 1 1 d . . .
H15 H 0.6358 0.499 0.493 0.038 Uiso 1 1 calc R . .
C20 C 1.2114(3) 0.35937(14) 0.60184(18) 0.0346(6) Uani 1 1 d . . .
H20 H 1.1927 0.4112 0.6071 0.042 Uiso 1 1 calc R . .
C19 C 1.3432(2) 0.33548(15) 0.59279(18) 0.0371(6) Uani 1 1 d . . .
H19 H 1.415 0.3709 0.5916 0.045 Uiso 1 1 calc R . .
C9 C 0.9363(2) 0.43204(13) 0.41224(16) 0.0293(5) Uani 1 1 d . . .
H9 H 0.9725 0.4201 0.4712 0.035 Uiso 1 1 calc R . .
C17 C 1.2669(2) 0.20859(14) 0.58644(17) 0.0343(6) Uani 1 1 d . . .
H17 H 1.2868 0.1568 0.5813 0.041 Uiso 1 1 calc R . .
C5 C 0.7587(3) 0.42166(14) 0.29956(16) 0.0321(5) Uani 1 1 d . . .
H5 H 0.6728 0.4028 0.2807 0.039 Uiso 1 1 calc R . .
C2 C 0.8782(3) 0.11797(15) 0.34589(18) 0.0399(6) Uani 1 1 d . . .
H2 H 0.8791 0.0834 0.2963 0.048 Uiso 1 1 calc R . .
C13 C 0.6327(3) 0.49271(15) 0.7165(2) 0.0419(7) Uani 1 1 d . . .
H13 H 0.61 0.5219 0.7688 0.05 Uiso 1 1 calc R . .
C7 C 0.9577(3) 0.49442(15) 0.26716(18) 0.0392(6) Uani 1 1 d . . .
H7 H 1.0078 0.5255 0.2268 0.047 Uiso 1 1 calc R . .
C6 C 0.8330(3) 0.46676(14) 0.24018(17) 0.0388(6) Uani 1 1 d . . .
H6 H 0.7976 0.4785 0.181 0.047 Uiso 1 1 calc R . .
C8 C 1.0099(3) 0.47680(14) 0.35343(18) 0.0357(6) Uani 1 1 d . . .
H8 H 1.0961 0.4955 0.3719 0.043 Uiso 1 1 calc R . .
C18 C 1.3717(2) 0.26059(16) 0.58548(19) 0.0388(6) Uani 1 1 d . . .
H18 H 1.463 0.2443 0.5798 0.047 Uiso 1 1 calc R . .
C26 C 0.6526(3) 0.18003(15) 0.7398(2) 0.0413(6) Uani 1 1 d . . .
H26 H 0.5602 0.1659 0.7326 0.05 Uiso 1 1 calc R . .
C14 C 0.6181(3) 0.52199(14) 0.6291(2) 0.0399(6) Uani 1 1 d . . .
H14 H 0.5882 0.5721 0.6213 0.048 Uiso 1 1 calc R . .
C25 C 0.6952(3) 0.21414(17) 0.8194(2) 0.0462(7) Uani 1 1 d . . .
H25 H 0.632 0.2242 0.8669 0.055 Uiso 1 1 calc R . .
C3 C 0.9369(3) 0.10563(14) 0.42638(18) 0.0337(6) Uani 1 1 d . . .
H3 H 0.9847 0.0609 0.4401 0.04 Uiso 1 1 calc R . .
C24 C 0.8299(3) 0.23386(17) 0.83066(18) 0.0455(7) Uani 1 1 d . . .
H24 H 0.8594 0.2568 0.8862 0.055 Uiso 1 1 calc R . .
O1 O 1.0586(2) 0.08504(11) 0.60535(14) 0.0480(5) Uani 1 1 d . . .
O2 O 0.0361(7) 0.4588(5) 0.0125(5) 0.0662(17) Uani 0.371(4) 1 d PDU A -1
C28 C 0.1410(11) 0.5077(6) 0.0355(12) 0.059(2) Uani 0.371(4) 1 d PDU A -1
H28A H 0.1977 0.5149 -0.0198 0.071 Uiso 0.371(4) 1 calc PR A -1
H28B H 0.1986 0.4833 0.0827 0.071 Uiso 0.371(4) 1 calc PR A -1
C29 C 0.1034(9) 0.5804(5) 0.0696(7) 0.0571(18) Uani 0.371(4) 1 d PDU A -1
H29A H 0.1613 0.6209 0.0449 0.069 Uiso 0.371(4) 1 calc PR A -1
H29B H 0.1015 0.5827 0.1376 0.069 Uiso 0.371(4) 1 calc PR A -1
C30 C -0.0343(10) 0.5795(6) 0.0278(7) 0.0619(18) Uani 0.371(4) 1 d PDU A -1
H30A H -0.0389 0.6186 -0.0202 0.074 Uiso 0.371(4) 1 calc PR A -1
H30B H -0.1011 0.5926 0.0758 0.074 Uiso 0.371(4) 1 calc PR A -1
C31 C -0.0763(12) 0.5040(6) -0.0158(8) 0.0614(18) Uani 0.371(4) 1 d PDU A -1
H31A H -0.1631 0.4854 0.0095 0.074 Uiso 0.371(4) 1 calc PR A -1
H31B H -0.0834 0.5074 -0.0836 0.074 Uiso 0.371(4) 1 calc PR A -1
O2' O -0.1250(18) 0.5521(9) 0.0221(11) 0.057(2) Uani 0.129(4) 1 d PDU A -1
C28' C -0.155(2) 0.4875(17) -0.027(3) 0.059(3) Uani 0.129(4) 1 d PDU A -1
H28C H -0.1962 0.503 -0.0867 0.071 Uiso 0.129(4) 1 calc PR A -1
H28D H -0.2263 0.4602 0.0069 0.071 Uiso 0.129(4) 1 calc PR A -1
C29' C -0.044(3) 0.4335(11) -0.048(2) 0.064(2) Uani 0.129(4) 1 d PDU A -1
H29C H -0.0508 0.4106 -0.1098 0.077 Uiso 0.129(4) 1 calc PR A -1
H29D H -0.0301 0.3952 0.0003 0.077 Uiso 0.129(4) 1 calc PR A -1
C30' C 0.053(2) 0.4991(12) -0.042(2) 0.066(2) Uani 0.129(4) 1 d PDU A -1
H30C H 0.1322 0.4829 -0.0047 0.079 Uiso 0.129(4) 1 calc PR A -1
H30D H 0.0868 0.5089 -0.105 0.079 Uiso 0.129(4) 1 calc PR A -1
C31' C 0.005(2) 0.5725(12) -0.003(3) 0.060(2) Uani 0.129(4) 1 d PDU A -1
H31C H 0.0601 0.5886 0.0502 0.072 Uiso 0.129(4) 1 calc PR A -1
H31D H 0.004 0.6125 -0.0504 0.072 Uiso 0.129(4) 1 calc PR A -1

loop_
_atom_site_aniso_label
_atom_site_aniso_U_11
_atom_site_aniso_U_22
_atom_site_aniso_U_33
_atom_site_aniso_U_23
_atom_site_aniso_U_13
_atom_site_aniso_U_12
P2 0.0292(3) 0.0224(3) 0.0258(3) 0.0024(2) -0.0001(2) 0.0007(2)
P1 0.0251(3) 0.0230(3) 0.0257(3) 0.0011(2) -0.0025(2) -0.0008(2)
S1 0.0454(4) 0.0403(4) 0.0250(3) -0.0079(3) -0.0069(3) 0.0081(3)
N1 0.0325(10) 0.0208(9) 0.0244(10) -0.0014(8) 0.0007(8) 0.0023(8)
N2 0.0312(10) 0.0205(9) 0.0226(10) 0.0000(8) -0.0016(8) 0.0009(7)
C16 0.0282(11) 0.0300(12) 0.0203(11) 0.0036(9) 0.0004(9) -0.0003(9)
C23 0.0375(13) 0.0399(14) 0.0272(13) 0.0018(11) -0.0019(10) -0.0018(11)
C1 0.0262(11) 0.0252(11) 0.0208(11) 0.0017(9) 0.0012(8) -0.0035(9)
C12 0.0411(14) 0.0395(14) 0.0317(14) -0.0040(12) 0.0111(11) -0.0040(11)
C21 0.0265(11) 0.0309(12) 0.0306(13) 0.0011(10) -0.0010(9) 0.0001(9)
C27 0.0335(12) 0.0281(12) 0.0344(13) 0.0069(10) -0.0013(10) -0.0048(10)
C22 0.0324(11) 0.0214(11) 0.0230(11) 0.0061(9) 0.0005(9) 0.0018(9)
C4 0.0289(11) 0.0208(10) 0.0232(11) -0.0001(9) 0.0015(9) 0.0030(9)
C10 0.0182(10) 0.0256(11) 0.0316(12) -0.0017(9) 0.0032(9) -0.0035(8)
C11 0.0299(12) 0.0266(12) 0.0310(13) -0.0002(10) 0.0051(10) -0.0014(9)
C15 0.0268(11) 0.0262(12) 0.0421(14) 0.0016(11) 0.0020(10) 0.0022(9)
C20 0.0370(13) 0.0287(12) 0.0380(14) 0.0022(11) -0.0038(11) -0.0043(10)
C19 0.0292(12) 0.0457(15) 0.0365(14) 0.0086(12) 0.0007(10) -0.0093(11)
C9 0.0286(11) 0.0340(13) 0.0251(12) 0.0020(10) -0.0007(9) 0.0018(10)
C17 0.0315(12) 0.0353(13) 0.0361(14) 0.0056(11) 0.0041(10) 0.0066(10)
C5 0.0384(13) 0.0315(12) 0.0263(12) -0.0014(10) -0.0051(10) 0.0016(10)
C2 0.0494(15) 0.0381(15) 0.0323(14) -0.0153(12) -0.0015(12) 0.0072(12)
C13 0.0400(14) 0.0380(14) 0.0478(17) -0.0184(13) 0.0142(12) -0.0025(11)
C7 0.0498(15) 0.0368(14) 0.0313(14) 0.0016(11) 0.0161(12) -0.0022(12)
C6 0.0552(16) 0.0383(14) 0.0230(13) 0.0032(11) -0.0002(11) 0.0051(12)
C8 0.0322(12) 0.0395(14) 0.0353(14) -0.0018(12) 0.0069(10) -0.0012(11)
C18 0.0244(12) 0.0503(16) 0.0420(15) 0.0093(13) 0.0048(10) 0.0020(11)
C26 0.0345(13) 0.0418(15) 0.0477(17) 0.0153(13) 0.0077(12) -0.0028(11)
C14 0.0351(13) 0.0255(12) 0.0594(18) -0.0057(12) 0.0080(12) 0.0030(10)
C25 0.0496(16) 0.0529(17) 0.0363(15) 0.0124(13) 0.0180(13) 0.0066(13)
C3 0.0377(13) 0.0265(12) 0.0368(14) -0.0082(11) 0.0036(11) 0.0044(10)
C24 0.0593(18) 0.0521(17) 0.0251(13) -0.0018(12) 0.0037(12) -0.0007(14)
O1 0.0521(11) 0.0388(11) 0.0529(12) 0.0056(9) -0.0028(9) 0.0065(9)
O2 0.081(4) 0.063(4) 0.055(3) 0.009(3) 0.017(3) 0.015(3)
C28 0.070(4) 0.059(4) 0.049(4) 0.013(4) 0.021(4) 0.013(3)
C29 0.066(4) 0.055(3) 0.051(4) 0.014(3) 0.014(3) 0.009(3)
C30 0.068(4) 0.058(4) 0.060(4) 0.015(3) 0.012(3) 0.011(3)
C31 0.072(4) 0.067(4) 0.045(3) 0.016(3) 0.013(3) 0.008(3)
O2' 0.066(4) 0.058(4) 0.048(4) 0.017(4) 0.014(4) 0.004(4)
C28' 0.073(5) 0.058(5) 0.046(5) 0.017(5) 0.014(5) 0.001(4)
C29' 0.079(5) 0.062(4) 0.051(5) 0.012(4) 0.016(5) 0.004(4)
C30' 0.076(4) 0.066(4) 0.055(4) 0.009(4) 0.018(4) 0.007(4)
C31' 0.068(4) 0.059(4) 0.054(4) 0.015(4) 0.015(4) 0.003(4)

loop_
_atom_type_symbol
_atom_type_description
_atom_type_scat_dispersion_real
_atom_type_scat_dispersion_imag
_atom_type_scat_source
C C 0.0033 0.0016 'International Tables Vol C Tables 4.2.6.8 and 6.1.1.4'
H H 0 0 'International Tables Vol C Tables 4.2.6.8 and 6.1.1.4'
N N 0.0061 0.0033 'International Tables Vol C Tables 4.2.6.8 and 6.1.1.4'
P P 0.1023 0.0942 'International Tables Vol C Tables 4.2.6.8 and 6.1.1.4'
S S 0.1246 0.1234 'International Tables Vol C Tables 4.2.6.8 and 6.1.1.4'
O O 0.0106 0.006 'International Tables Vol C Tables 4.2.6.8 and 6.1.1.4'

loop_
_geom_angle_atom_site_label_1
_geom_angle_atom_site_label_2
_geom_angle_atom_site_label_3
_geom_angle
O1 P2 N1 106.86(10)
O1 P2 C22 115.17(11)
N1 P2 C22 106.18(10)
O1 P2 C16 113.52(11)
N1 P2 C16 106.94(10)
C22 P2 C16 107.61(11)
N2 P1 C10 98.76(10)
N2 P1 C4 103.81(10)
C10 P1 C4 101.07(10)
C2 S1 C1 90.98(11)
C1 N1 C3 113.22(19)
C1 N1 P2 125.99(15)
C3 N1 P2 120.67(16)
C1 N2 P1 119.11(16)
C17 C16 C21 119.1(2)
C17 C16 P2 116.95(18)
C21 C16 P2 123.98(17)
C24 C23 C22 120.3(2)
N2 C1 N1 123.1(2)
N2 C1 S1 127.80(17)
N1 C1 S1 109.06(16)
C13 C12 C11 120.4(3)
C20 C21 C16 119.8(2)
C26 C27 C22 120.6(2)
C27 C22 C23 119.0(2)
C27 C22 P2 121.54(19)
C23 C22 P2 119.09(18)
C5 C4 C9 118.9(2)
C5 C4 P1 118.21(17)
C9 C4 P1 122.90(17)
C11 C10 C15 118.7(2)
C11 C10 P1 121.38(17)
C15 C10 P1 119.46(18)
C10 C11 C12 120.4(2)
C14 C15 C10 120.7(2)
C19 C20 C21 120.6(2)
C20 C19 C18 120.3(2)
C8 C9 C4 120.8(2)
C18 C17 C16 120.2(2)
C4 C5 C6 120.3(2)
C3 C2 S1 112.18(19)
C12 C13 C14 119.6(2)
C6 C7 C8 120.0(2)
C7 C6 C5 120.1(2)
C9 C8 C7 119.9(2)
C19 C18 C17 120.1(2)
C25 C26 C27 120.1(2)
C13 C14 C15 120.2(2)
C26 C25 C24 120.2(3)
C2 C3 N1 114.5(2)
C25 C24 C23 120.0(3)
C28 O2 C31 106.5(12)
O2 C28 C29 117.3(10)
C28 C29 C30 94.8(8)
C29 C30 C31 114.8(9)
C29 C30 C30' 79.5(11)
C31 C30 C30' 42.7(8)
O2 C31 C30 99.9(9)
C31' O2' C28' 106.1(18)
O2' C28' C29' 119.1(17)
C28' C29' C30' 87.2(14)
C31' C30' C29' 119.6(15)
C31' C30' C30 13.5(11)
C29' C30' C30 108.5(13)
O2' C31' C30' 99.5(14)

loop_
_geom_bond_atom_site_label_1
_geom_bond_atom_site_label_2
_geom_bond_distance
P2 O1 1.4610(19)
P2 N1 1.725(2)
P2 C22 1.797(2)
P2 C16 1.804(2)
P1 N2 1.7068(18)
P1 C10 1.826(2)
P1 C4 1.834(2)
S1 C2 1.742(3)
S1 C1 1.770(2)
N1 C1 1.391(3)
N1 C3 1.407(3)
N2 C1 1.278(3)
C16 C17 1.393(3)
C16 C21 1.398(3)
C23 C24 1.387(4)
C23 C22 1.389(3)
C12 C13 1.380(4)
C12 C11 1.392(3)
C21 C20 1.385(3)
C27 C26 1.384(4)
C27 C22 1.388(3)
C4 C5 1.390(3)
C4 C9 1.393(3)
C10 C11 1.386(3)
C10 C15 1.395(3)
C15 C14 1.384(4)
C20 C19 1.374(4)
C19 C18 1.374(4)
C9 C8 1.380(3)
C17 C18 1.390(4)
C5 C6 1.392(4)
C2 C3 1.320(4)
C13 C14 1.381(4)
C7 C6 1.379(4)
C7 C8 1.389(4)
C26 C25 1.372(4)
C25 C24 1.382(4)
O2 C28 1.394(8)
O2 C31 1.430(7)
C28 C29 1.442(7)
C29 C30 1.483(8)
C30 C31 1.547(8)
C30 C30' 1.96(2)
O2' C31' 1.381(9)
O2' C28' 1.393(9)
C28' C29' 1.491(9)
C29' C30' 1.519(9)
C30' C31' 1.508(9)

loop_
_geom_torsion_atom_site_label_1
_geom_torsion_atom_site_label_2
_geom_torsion_atom_site_label_3
_geom_torsion_atom_site_label_4
_geom_torsion
O1 P2 N1 C1 174.06(19)
C22 P2 N1 C1 50.6(2)
C16 P2 N1 C1 -64.1(2)
O1 P2 N1 C3 -10.1(2)
C22 P2 N1 C3 -133.52(18)
C16 P2 N1 C3 111.78(19)
C10 P1 N2 C1 172.85(17)
C4 P1 N2 C1 -83.38(18)
O1 P2 C16 C17 11.6(2)
N1 P2 C16 C17 -106.04(19)
C22 P2 C16 C17 140.24(18)
O1 P2 C16 C21 -167.7(2)
N1 P2 C16 C21 74.7(2)
C22 P2 C16 C21 -39.1(2)
P1 N2 C1 N1 -171.42(16)
P1 N2 C1 S1 9.0(3)
C3 N1 C1 N2 178.2(2)
P2 N1 C1 N2 -5.7(3)
C3 N1 C1 S1 -2.2(2)
P2 N1 C1 S1 173.94(12)
C2 S1 C1 N2 -178.5(2)
C2 S1 C1 N1 1.90(17)
C17 C16 C21 C20 1.0(3)
P2 C16 C21 C20 -179.74(19)
C26 C27 C22 C23 0.8(3)
C26 C27 C22 P2 173.34(19)
C24 C23 C22 C27 -0.8(4)
C24 C23 C22 P2 -173.5(2)
O1 P2 C22 C27 -82.4(2)
N1 P2 C22 C27 35.7(2)
C16 P2 C22 C27 149.89(19)
O1 P2 C22 C23 90.1(2)
N1 P2 C22 C23 -151.83(18)
C16 P2 C22 C23 -37.6(2)
N2 P1 C4 C5 134.31(18)
C10 P1 C4 C5 -123.69(18)
N2 P1 C4 C9 -46.0(2)
C10 P1 C4 C9 56.0(2)
N2 P1 C10 C11 -29.32(19)
C4 P1 C10 C11 -135.35(18)
N2 P1 C10 C15 158.58(18)
C4 P1 C10 C15 52.54(19)
C15 C10 C11 C12 0.9(3)
P1 C10 C11 C12 -171.26(18)
C13 C12 C11 C10 0.6(4)
C11 C10 C15 C14 -0.9(3)
P1 C10 C15 C14 171.41(18)
C16 C21 C20 C19 -0.6(4)
C21 C20 C19 C18 -0.2(4)
C5 C4 C9 C8 0.5(3)
P1 C4 C9 C8 -179.21(18)
C21 C16 C17 C18 -0.7(4)
P2 C16 C17 C18 -180.0(2)
C9 C4 C5 C6 -0.4(3)
P1 C4 C5 C6 179.28(19)
C1 S1 C2 C3 -1.2(2)
C11 C12 C13 C14 -2.1(4)
C8 C7 C6 C5 0.5(4)
C4 C5 C6 C7 -0.1(4)
C4 C9 C8 C7 -0.1(4)
C6 C7 C8 C9 -0.5(4)
C20 C19 C18 C17 0.5(4)
C16 C17 C18 C19 -0.1(4)
C22 C27 C26 C25 0.0(4)
C12 C13 C14 C15 2.1(4)
C10 C15 C14 C13 -0.6(4)
C27 C26 C25 C24 -0.9(4)
S1 C2 C3 N1 0.2(3)
C1 N1 C3 C2 1.3(3)
P2 N1 C3 C2 -175.00(19)
C26 C25 C24 C23 0.9(4)
C22 C23 C24 C25 0.0(4)
C31 O2 C28 C29 29.4(17)
O2 C28 C29 C30 -22.3(15)
C28 C29 C30 C31 7.9(12)
C28 C29 C30 C30' -16.7(11)
C28 O2 C31 C30 -19.2(12)
C29 C30 C31 O2 6.8(12)
C30' C30 C31 O2 44.0(14)
C31' O2' C28' C29' 34(5)
O2' C28' C29' C30' -26(4)
C28' C29' C30' C31' 12(4)
C28' C29' C30' C30 20(3)
C29 C30 C30' C31' -77(6)
C31 C30 C30' C31' 137(7)
C29 C30 C30' C29' 136(2)
C31 C30 C30' C29' -10.5(16)
C28' O2' C31' C30' -19(3)
C29' C30' C31' O2' 4(4)
C30 C30' C31' O2' -32(4)
